data_2238176
loop_
_publ_author_name
'Sreenivasa, S.'
'Darshan, D.'
'Lohith, T. N.'
'Mamatha, G. R.'
'Palakshamurthy, B. S.'
'Suchetan, P. A.'

_publ_section_title
;
 <i>N</i>-[(2-Chlorophenyl)sulfonyl]-3-nitrobenzamide
;
_journal_coeditor_code HB7091
_journal_issue 7
_journal_name_full 'Acta Crystallographica Section E'
_journal_page_first o1090
_journal_paper_doi 10.1107/S1600536813015912
_journal_volume 69
_journal_year 2013
_chemical_formula_iupac 'C13 H9 Cl N2 O5 S'
_chemical_formula_moiety 'C13 H9 Cl N2 O5 S'
_chemical_formula_sum 'C13 H9 Cl N2 O5 S'
_chemical_formula_weight 340.73
_chemical_melting_point 483
_chemical_name_systematic
;
<i>N</i>-[(2-Chlorophenyl)sulfonyl]-3-nitrobenzamide
;
_space_group_IT_number 61
_symmetry_cell_setting orthorhombic
_symmetry_space_group_name_Hall '-P 2ac 2ab'
_symmetry_space_group_name_H-M 'P b c a'
_atom_sites_solution_hydrogens geom
_atom_sites_solution_primary direct
_atom_sites_solution_secondary difmap
_audit_creation_method SHELXL-97
_cell_angle_alpha 90.00
_cell_angle_beta 90.00
_cell_angle_gamma 90.00
_cell_formula_units_Z 8
_cell_length_a 12.290(8)
_cell_length_b 13.548(9)
_cell_length_c 17.240(11)
_cell_measurement_reflns_used 456
_cell_measurement_temperature 298(2)
_cell_measurement_theta_max 24.99
_cell_measurement_theta_min 2.4
_cell_volume 2871(3)
_computing_cell_refinement 'APEX2 and SAINT-Plus (Bruker, 2009)'
_computing_data_collection 'APEX2 (Bruker, 2009)'
_computing_data_reduction 'SAINT-Plus and XPREP (Bruker, 2009)'
_computing_molecular_graphics 'Mercury (Macrae <i>et al.</i>, 2008)'
_computing_publication_material 'SHELXL97 (Sheldrick, 2008)'
_computing_structure_refinement 'SHELXL97 (Sheldrick, 2008)'
_computing_structure_solution 'SHELXS97 (Sheldrick, 2008)'
_diffrn_ambient_temperature 298(2)
_diffrn_measured_fraction_theta_full 1.000
_diffrn_measured_fraction_theta_max 1.000
_diffrn_measurement_device_type 'Bruker APEXII'
_diffrn_measurement_method 'phi and \w scans'
_diffrn_radiation_monochromator graphite
_diffrn_radiation_source 'fine-focus sealed tube'
_diffrn_radiation_type MoK\a
_diffrn_radiation_wavelength 0.71073
_diffrn_reflns_av_R_equivalents 0.0593
_diffrn_reflns_av_sigmaI/netI 0.0286
_diffrn_reflns_limit_h_max 14
_diffrn_reflns_limit_h_min -14
_diffrn_reflns_limit_k_max 16
_diffrn_reflns_limit_k_min -16
_diffrn_reflns_limit_l_max 20
_diffrn_reflns_limit_l_min -20
_diffrn_reflns_number 22957
_diffrn_reflns_theta_full 24.99
_diffrn_reflns_theta_max 24.99
_diffrn_reflns_theta_min 2.36
_exptl_absorpt_coefficient_mu 0.437
_exptl_absorpt_correction_type none
_exptl_crystal_colour colourless
_exptl_crystal_density_diffrn 1.577
_exptl_crystal_density_method 'not measured'
_exptl_crystal_description prism
_exptl_crystal_F_000 1392
_exptl_crystal_size_max 0.32
_exptl_crystal_size_mid 0.26
_exptl_crystal_size_min 0.18
_refine_diff_density_max 0.188
_refine_diff_density_min -0.336
_refine_ls_extinction_method none
_refine_ls_goodness_of_fit_ref 1.056
_refine_ls_hydrogen_treatment mixed
_refine_ls_matrix_type full
_refine_ls_number_parameters 203
_refine_ls_number_reflns 2523
_refine_ls_number_restraints 0
_refine_ls_restrained_S_all 1.056
_refine_ls_R_factor_all 0.0469
_refine_ls_R_factor_gt 0.0391
_refine_ls_shift/su_max 0.009
_refine_ls_shift/su_mean 0.001
_refine_ls_structure_factor_coef Fsqd
_refine_ls_weighting_details 'calc w=1/[\s^2^(Fo^2^)+(0.0417P)^2^+1.3036P] where P=(Fo^2^+2Fc^2^)/3'
_refine_ls_weighting_scheme calc
_refine_ls_wR_factor_gt 0.0897
_refine_ls_wR_factor_ref 0.0948
_reflns_number_gt 2170
_reflns_number_total 2523
_reflns_threshold_expression I>2\s(I)
_cod_data_source_file hb7091.cif
_cod_data_source_block I
_cod_original_cell_volume 2870(3)
_cod_database_code 2238176
_cod_database_fobs_code 2238176

loop_
_symmetry_equiv_pos_as_xyz
'x, y, z'
'-x+1/2, -y, z+1/2'
'-x, y+1/2, -z+1/2'
'x+1/2, -y+1/2, -z'
'-x, -y, -z'
'x-1/2, y, -z-1/2'
'x, -y-1/2, z-1/2'
'-x-1/2, y-1/2, z'

loop_
_atom_site_type_symbol
_atom_site_label
_atom_site_fract_x
_atom_site_fract_y
_atom_site_fract_z
_atom_site_U_iso_or_equiv
_atom_site_adp_type
_atom_site_calc_flag
_atom_site_refinement_flags
_atom_site_occupancy
_atom_site_symmetry_multiplicity
H H1N1 -0.0482(19) 0.0080(17) 0.5829(13) 0.038(7) Uiso d . 1 1
Cl Cl -0.15389(6) 0.15122(5) 0.47697(4) 0.0619(2) Uani d . 1 1
O O1 0.14765(12) 0.14055(11) 0.63851(9) 0.0459(4) Uani d . 1 1
O O2 0.08993(13) 0.09375(11) 0.50819(9) 0.0417(4) Uani d . 1 1
O O3 -0.04676(15) 0.10265(12) 0.73735(9) 0.0500(4) Uani d . 1 1
C C7 -0.06345(17) 0.03864(15) 0.69067(12) 0.0360(5) Uani d . 1 1
C C1 -0.01089(17) 0.23801(15) 0.57672(11) 0.0326(5) Uani d . 1 1
N N1 -0.02055(16) 0.04195(13) 0.61651(11) 0.0372(5) Uani d . 1 1
C C9 -0.10982(18) -0.13960(15) 0.66930(12) 0.0354(5) Uani d . 1 1
H H9 -0.0518 -0.1458 0.6350 0.042 Uiso calc R 1 1
C C2 -0.09947(18) 0.24942(17) 0.52799(12) 0.0406(5) Uani d . 1 1
C C8 -0.13061(17) -0.05097(15) 0.70592(11) 0.0333(5) Uani d . 1 1
O O4 -0.21793(19) -0.37931(13) 0.65266(13) 0.0796(7) Uani d . 1 1
N N2 -0.15398(19) -0.31165(14) 0.64382(12) 0.0524(6) Uani d . 1 1
C C3 -0.1469(2) 0.3409(2) 0.51955(15) 0.0565(7) Uani d . 1 1
H H3 -0.2065 0.3487 0.4868 0.068 Uiso calc R 1 1
C C12 -0.2825(2) -0.12449(18) 0.77063(14) 0.0471(6) Uani d . 1 1
H H12 -0.3407 -0.1189 0.8048 0.057 Uiso calc R 1 1
C C13 -0.21677(19) -0.04398(17) 0.75771(12) 0.0427(6) Uani d . 1 1
H H13 -0.2300 0.0150 0.7836 0.051 Uiso calc R 1 1
C C10 -0.17671(19) -0.21855(15) 0.68463(12) 0.0378(5) Uani d . 1 1
C C5 -0.0202(2) 0.40986(18) 0.60766(16) 0.0587(7) Uani d . 1 1
H H5 0.0062 0.4642 0.6347 0.070 Uiso calc R 1 1
C C6 0.0285(2) 0.31882(16) 0.61681(14) 0.0452(6) Uani d . 1 1
H H6 0.0878 0.3119 0.6499 0.054 Uiso calc R 1 1
O O5 -0.0744(2) -0.31613(14) 0.60277(13) 0.0822(7) Uani d . 1 1
C C11 -0.2639(2) -0.21325(18) 0.73390(13) 0.0443(6) Uani d . 1 1
H H11 -0.3089 -0.2674 0.7423 0.053 Uiso calc R 1 1
C C4 -0.1068(2) 0.4203(2) 0.55921(16) 0.0629(8) Uani d . 1 1
H H4 -0.1389 0.4820 0.5530 0.076 Uiso calc R 1 1
S S1 0.06284(4) 0.12695(4) 0.58416(3) 0.03356(17) Uani d . 1 1

loop_
_atom_site_aniso_label
_atom_site_aniso_U_11
_atom_site_aniso_U_22
_atom_site_aniso_U_33
_atom_site_aniso_U_12
_atom_site_aniso_U_13
_atom_site_aniso_U_23
Cl 0.0569(4) 0.0694(5) 0.0596(4) -0.0047(3) -0.0229(3) -0.0149(3)
O1 0.0407(9) 0.0430(9) 0.0540(10) -0.0002(7) -0.0146(8) 0.0011(7)
O2 0.0465(9) 0.0391(8) 0.0394(9) -0.0032(7) 0.0112(7) -0.0044(7)
O3 0.0670(12) 0.0416(9) 0.0415(9) -0.0036(8) 0.0007(8) -0.0112(8)
C7 0.0422(12) 0.0328(11) 0.0328(12) 0.0053(9) -0.0023(10) -0.0001(9)
C1 0.0361(11) 0.0314(11) 0.0301(11) -0.0002(9) -0.0001(9) 0.0002(9)
N1 0.0493(12) 0.0319(10) 0.0305(10) -0.0089(9) 0.0011(9) -0.0029(8)
C9 0.0402(12) 0.0358(12) 0.0301(11) 0.0001(9) 0.0034(10) 0.0031(9)
C2 0.0395(12) 0.0466(13) 0.0356(12) 0.0014(10) -0.0034(10) -0.0027(10)
C8 0.0407(12) 0.0326(11) 0.0267(11) 0.0025(9) -0.0007(9) 0.0039(8)
O4 0.1089(17) 0.0447(11) 0.0853(15) -0.0325(11) 0.0239(13) -0.0087(10)
N2 0.0765(16) 0.0340(11) 0.0467(12) -0.0083(11) 0.0071(12) 0.0016(9)
C3 0.0521(16) 0.0654(18) 0.0521(16) 0.0171(13) -0.0112(13) 0.0027(13)
C12 0.0413(13) 0.0607(16) 0.0392(13) 0.0037(12) 0.0109(11) 0.0101(11)
C13 0.0540(14) 0.0412(12) 0.0331(12) 0.0089(11) 0.0054(11) 0.0042(10)
C10 0.0467(13) 0.0345(11) 0.0321(11) -0.0027(10) -0.0023(10) 0.0030(9)
C5 0.084(2) 0.0343(13) 0.0581(17) 0.0027(13) -0.0037(15) -0.0073(12)
C6 0.0565(15) 0.0357(12) 0.0433(14) -0.0024(11) -0.0087(11) -0.0038(10)
O5 0.1074(18) 0.0453(11) 0.0940(16) -0.0102(11) 0.0529(14) -0.0155(10)
C11 0.0459(14) 0.0475(14) 0.0395(12) -0.0067(11) 0.0023(11) 0.0109(11)
C4 0.079(2) 0.0454(15) 0.0646(18) 0.0224(14) 0.0006(16) 0.0020(13)
S1 0.0352(3) 0.0302(3) 0.0353(3) -0.0017(2) -0.0007(2) -0.0008(2)

loop_
_atom_type_symbol
_atom_type_description
_atom_type_scat_dispersion_real
_atom_type_scat_dispersion_imag
_atom_type_scat_source
C C 0.0033 0.0016 'International Tables Vol C Tables 4.2.6.8 and 6.1.1.4'
H H 0.0000 0.0000 'International Tables Vol C Tables 4.2.6.8 and 6.1.1.4'
N N 0.0061 0.0033 'International Tables Vol C Tables 4.2.6.8 and 6.1.1.4'
O O 0.0106 0.0060 'International Tables Vol C Tables 4.2.6.8 and 6.1.1.4'
S S 0.1246 0.1234 'International Tables Vol C Tables 4.2.6.8 and 6.1.1.4'
Cl Cl 0.1484 0.1585 'International Tables Vol C Tables 4.2.6.8 and 6.1.1.4'

loop_
_geom_angle_atom_site_label_1
_geom_angle_atom_site_label_2
_geom_angle_atom_site_label_3
_geom_angle
O3 C7 N1 122.1(2)
O3 C7 C8 124.3(2)
N1 C7 C8 113.60(18)
C6 C1 C2 119.4(2)
C6 C1 S1 117.40(17)
C2 C1 S1 122.98(16)
C7 N1 S1 125.13(16)
C7 N1 H1N1 118.7(16)
S1 N1 H1N1 114.6(16)
C10 C9 C8 118.6(2)
C10 C9 H9 120.7
C8 C9 H9 120.7
C3 C2 C1 119.8(2)
C3 C2 Cl 118.35(19)
C1 C2 Cl 121.81(17)
C9 C8 C13 119.6(2)
C9 C8 C7 121.66(19)
C13 C8 C7 118.69(19)
O5 N2 O4 123.9(2)
O5 N2 C10 118.5(2)
O4 N2 C10 117.6(2)
C4 C3 C2 120.2(2)
C4 C3 H3 119.9
C2 C3 H3 119.9
C13 C12 C11 121.3(2)
C13 C12 H12 119.3
C11 C12 H12 119.3
C12 C13 C8 119.9(2)
C12 C13 H13 120.1
C8 C13 H13 120.1
C11 C10 C9 123.1(2)
C11 C10 N2 119.4(2)
C9 C10 N2 117.5(2)
C4 C5 C6 120.2(2)
C4 C5 H5 119.9
C6 C5 H5 119.9
C5 C6 C1 119.9(2)
C5 C6 H6 120.0
C1 C6 H6 120.0
C10 C11 C12 117.4(2)
C10 C11 H11 121.3
C12 C11 H11 121.3
C5 C4 C3 120.5(2)
C5 C4 H4 119.7
C3 C4 H4 119.7
O1 S1 O2 118.58(11)
O1 S1 N1 109.09(10)
O2 S1 N1 103.72(10)
O1 S1 C1 108.43(10)
O2 S1 C1 108.86(10)
N1 S1 C1 107.65(11)

loop_
_geom_bond_atom_site_label_1
_geom_bond_atom_site_label_2
_geom_bond_distance
Cl C2 1.729(2)
O1 S1 1.4137(17)
O2 S1 1.4243(17)
O3 C7 1.201(3)
C7 N1 1.384(3)
C7 C8 1.491(3)
C1 C6 1.382(3)
C1 C2 1.384(3)
C1 S1 1.761(2)
N1 S1 1.639(2)
N1 H1N1 0.81(2)
C9 C10 1.375(3)
C9 C8 1.381(3)
C9 H9 0.9300
C2 C3 1.378(3)
C8 C13 1.388(3)
O4 N2 1.217(3)
N2 O5 1.209(3)
N2 C10 1.471(3)
C3 C4 1.367(4)
C3 H3 0.9300
C12 C13 1.376(3)
C12 C11 1.378(3)
C12 H12 0.9300
C13 H13 0.9300
C10 C11 1.370(3)
C5 C4 1.360(4)
C5 C6 1.380(3)
C5 H5 0.9300
C6 H6 0.9300
C11 H11 0.9300
C4 H4 0.9300

loop_
_geom_hbond_atom_site_label_D
_geom_hbond_atom_site_label_H
_geom_hbond_atom_site_label_A
_geom_hbond_site_symmetry_A
_geom_hbond_distance_DH
_geom_hbond_distance_HA
_geom_hbond_distance_DA
_geom_hbond_angle_DHA
N1 H1N1 O2 5_556 0.81(2) 2.15(2) 2.954(3) 169(2)
C11 H11 O3 8 0.93 2.50 3.411(3) 166
C6 H6 Cg 3_645 0.93 2.72 3.550(3) 150

loop_
_geom_torsion_atom_site_label_1
_geom_torsion_atom_site_label_2
_geom_torsion_atom_site_label_3
_geom_torsion_atom_site_label_4
_geom_torsion
O3 C7 N1 S1 4.0(3)
C8 C7 N1 S1 -175.78(15)
C6 C1 C2 C3 0.4(3)
S1 C1 C2 C3 -173.82(19)
C6 C1 C2 Cl -179.23(18)
S1 C1 C2 Cl 6.5(3)
C10 C9 C8 C13 0.9(3)
C10 C9 C8 C7 -178.37(19)
O3 C7 C8 C9 -149.7(2)
N1 C7 C8 C9 30.1(3)
O3 C7 C8 C13 31.0(3)
N1 C7 C8 C13 -149.2(2)
C1 C2 C3 C4 0.0(4)
Cl C2 C3 C4 179.6(2)
C11 C12 C13 C8 0.9(4)
C9 C8 C13 C12 -1.7(3)
C7 C8 C13 C12 177.6(2)
C8 C9 C10 C11 0.8(3)
C8 C9 C10 N2 178.95(19)
O5 N2 C10 C11 -177.3(2)
O4 N2 C10 C11 3.8(3)
O5 N2 C10 C9 4.4(3)
O4 N2 C10 C9 -174.4(2)
C4 C5 C6 C1 -0.1(4)
C2 C1 C6 C5 -0.3(3)
S1 C1 C6 C5 174.2(2)
C9 C10 C11 C12 -1.6(3)
N2 C10 C11 C12 -179.7(2)
C13 C12 C11 C10 0.7(3)
C6 C5 C4 C3 0.5(4)
C2 C3 C4 C5 -0.4(4)
C7 N1 S1 O1 48.2(2)
C7 N1 S1 O2 175.44(18)
C7 N1 S1 C1 -69.3(2)
C6 C1 S1 O1 5.5(2)
C2 C1 S1 O1 179.83(18)
C6 C1 S1 O2 -124.79(18)
C2 C1 S1 O2 49.5(2)
C6 C1 S1 N1 123.40(18)
C2 C1 S1 N1 -62.3(2)
